data_2022361
loop_
_publ_author_name
'Szczesio, Ma\/lgorzata'
'Gobis, Katarzyna'
'Korona-G\/lowniak, Izabela'
'Mazerant-Politowicz, Ida'
'Ziembicka, Dagmara'
'Foks, Henryk'
'G\/l\'owka, Marek'
'Olczak, Andrzej'

_publ_section_title
;
 Synthesis, structure and biological activity of four new
 picolinohydrazonamide derivatives
;
_journal_coeditor_code FM3063
_journal_issue 7
_journal_name_full 'Acta Crystallographica, Section C'
_journal_page_first 673
_journal_page_last 680
_journal_paper_doi 10.1107/S2053229620007822
_journal_volume 76
_journal_year 2020
_chemical_formula_iupac 'C17 H19 Cl N6 S [+ solvent]'
_chemical_formula_moiety 'C17 H19 Cl N6 S [+ solvent]'
_chemical_formula_sum 'C17 H19 Cl N6 S'
_chemical_formula_weight 374.89
_chemical_name_common
;
6-Chloro-<i>N</i>'-(4-phenylpiperazine-1-carbonothioyl)picolinohydrazonamide
;
_chemical_name_systematic 6-Chloro-N'-[(4-phenylpiperazin-1-yl)carbothioylamino]pyridine-2-carboximidamide
_space_group_crystal_system monoclinic
_space_group_IT_number 14
_space_group_name_Hall '-P 2yn'
_space_group_name_H-M_alt 'P 1 21/n 1'
_atom_sites_solution_hydrogens mixed
_atom_sites_solution_primary direct
_audit_creation_method SHELXL-2018/3
_cell_angle_alpha 90
_cell_angle_beta 101.8000(10)
_cell_angle_gamma 90
_cell_formula_units_Z 4
_cell_length_a 11.2996(3)
_cell_length_b 9.3870(3)
_cell_length_c 18.9935(5)
_cell_measurement_reflns_used 9962
_cell_measurement_temperature 100(2)
_cell_measurement_theta_max 72.4095
_cell_measurement_theta_min 3.996
_cell_volume 1972.05(10)
_computing_cell_refinement
;
SAINT-Plus (Bruker, 2009)
;
_computing_data_collection
;
APEX2 (Bruker, 2009)
;
_computing_data_reduction
;
SAINT-Plus (Bruker, 2009)
;
_computing_molecular_graphics
;
PLATON (Spek, 2020) and Mercury (Macrae <i>et al.</i>,  2020)
;
_computing_publication_material
;
PLATON (Spek, 2020)
;
_computing_structure_refinement
;
SHELXL97 (Sheldrick, 2008)
;
_computing_structure_solution
;
SHELXS97 (Sheldrick, 2008)
;
_diffrn_ambient_temperature 100(2)
_diffrn_measured_fraction_theta_full 0.995
_diffrn_measured_fraction_theta_max 0.994
_diffrn_measurement_device_type 'Bruker SMART APEXII CCD '
_diffrn_measurement_method '\w scan'
_diffrn_radiation_type CuK\a
_diffrn_radiation_wavelength 1.54178
_diffrn_reflns_av_R_equivalents 0.0200
_diffrn_reflns_av_unetI/netI 0.0201
_diffrn_reflns_limit_h_max 12
_diffrn_reflns_limit_h_min -13
_diffrn_reflns_limit_k_max 11
_diffrn_reflns_limit_k_min -10
_diffrn_reflns_limit_l_max 23
_diffrn_reflns_limit_l_min -23
_diffrn_reflns_number 14116
_diffrn_reflns_theta_full 67.679
_diffrn_reflns_theta_max 72.118
_diffrn_reflns_theta_min 4.212
_exptl_absorpt_coefficient_mu 2.797
_exptl_absorpt_correction_T_max 0.75
_exptl_absorpt_correction_T_min 0.506
_exptl_absorpt_correction_type multi-scan
_exptl_absorpt_process_details
;
(SADABS; Sheldrick, 2003)
;
_exptl_crystal_colour pink
_exptl_crystal_density_diffrn 1.263
_exptl_crystal_description needle
_exptl_crystal_F_000 784
_exptl_crystal_size_max 0.6
_exptl_crystal_size_mid 0.19
_exptl_crystal_size_min 0.07
_refine_diff_density_max 0.374
_refine_diff_density_min -0.377
_refine_ls_extinction_coef .
_refine_ls_extinction_method none
_refine_ls_goodness_of_fit_ref 1.024
_refine_ls_hydrogen_treatment mixed
_refine_ls_matrix_type full
_refine_ls_number_parameters 238
_refine_ls_number_reflns 3863
_refine_ls_number_restraints 0
_refine_ls_restrained_S_all 1.024
_refine_ls_R_factor_all 0.0339
_refine_ls_R_factor_gt 0.0332
_refine_ls_shift/su_max 0.001
_refine_ls_shift/su_mean 0.000
_refine_ls_structure_factor_coef Fsqd
_refine_ls_weighting_details 'w=1/[\s^2^(Fo^2^)+(0.0392P)^2^+1.2462P] where P=(Fo^2^+2Fc^2^)/3'
_refine_ls_weighting_scheme calc
_refine_ls_wR_factor_gt 0.0870
_refine_ls_wR_factor_ref 0.0875
_reflns_number_gt 3747
_reflns_number_total 3863
_reflns_threshold_expression 'I > 2\s(I)'
_cod_data_source_file fm3063sup1.cif
_cod_data_source_block 5
_cod_depositor_comments 'Adding Fobs data.'
_cod_original_sg_symbol_H-M 'P 21/n'
_cod_database_code 2022361
_shelx_space_group_comment
;
The symmetry employed for this shelxl refinement is uniquely defined
by the following loop, which should always be used as a source of
symmetry information in preference to the above space-group names.
They are only intended as comments.
;
_shelx_estimated_absorpt_t_min 0.52
_shelx_estimated_absorpt_t_max 0.75

loop_
_space_group_symop_operation_xyz
'x, y, z'
'-x+1/2, y+1/2, -z+1/2'
'-x, -y, -z'
'x-1/2, -y-1/2, z-1/2'

loop_
_atom_site_type_symbol
_atom_site_label
_atom_site_fract_x
_atom_site_fract_y
_atom_site_fract_z
_atom_site_U_iso_or_equiv
_atom_site_adp_type
_atom_site_calc_flag
_atom_site_occupancy
_atom_site_disorder_assembly
_atom_site_disorder_group
S S1 0.31558(3) 0.84505(4) 0.43511(2) 0.02667(10) Uani d 1 . .
Cl Cl45 -0.11603(4) 0.96031(5) 0.27563(2) 0.04443(13) Uani d 1 . .
N N2 0.37275(10) 0.64612(12) 0.34313(6) 0.0230(2) Uani d 1 . .
N N3 0.25414(10) 0.67339(13) 0.31115(6) 0.0224(2) Uani d 1 . .
H H3 0.2128(18) 0.728(2) 0.3331(10) 0.036(5) Uiso d 1 . .
N N15 0.26421(12) 0.52799(14) 0.21558(7) 0.0269(3) Uani d 1 . .
H H15A 0.3367(18) 0.502(2) 0.2366(10) 0.034(5) Uiso d 1 . .
H H15B 0.2324(16) 0.4894(19) 0.1765(11) 0.029(4) Uiso d 1 . .
N N21 0.52161(11) 0.69802(13) 0.44053(6) 0.0254(3) Uani d 1 . .
N N24 0.75666(10) 0.63611(13) 0.52456(6) 0.0253(3) Uani d 1 . .
N N46 0.04064(11) 0.77499(14) 0.25160(6) 0.0257(3) Uani d 1 . .
C C1 0.40663(12) 0.72325(14) 0.40290(7) 0.0224(3) Uani d 1 . .
C C4 0.20399(12) 0.61721(15) 0.24938(7) 0.0223(3) Uani d 1 . .
C C22 0.58224(16) 0.79622(18) 0.49551(9) 0.0409(4) Uani d 1 . .
H H22A 0.521262 0.847816 0.516475 0.049 Uiso calc 1 . .
H H22B 0.628351 0.867219 0.473471 0.049 Uiso calc 1 . .
C C23 0.66733(15) 0.71664(19) 0.55428(8) 0.0364(4) Uani d 1 . .
H H23A 0.709338 0.785257 0.590509 0.044 Uiso calc 1 . .
H H23B 0.620399 0.650512 0.578600 0.044 Uiso calc 1 . .
C C25 0.69544(13) 0.53666(17) 0.46937(8) 0.0294(3) Uani d 1 . .
H H25A 0.651763 0.464202 0.492113 0.035 Uiso calc 1 . .
H H25B 0.756585 0.486759 0.447808 0.035 Uiso calc 1 . .
C C26 0.60667(13) 0.61240(18) 0.41057(8) 0.0300(3) Uani d 1 . .
H H26A 0.651565 0.674551 0.383021 0.036 Uiso calc 1 . .
H H26B 0.561695 0.541092 0.377016 0.036 Uiso calc 1 . .
C C31 0.85784(12) 0.58389(16) 0.57476(7) 0.0248(3) Uani d 1 . .
C C32 0.90762(14) 0.66290(18) 0.63635(9) 0.0342(4) Uani d 1 . .
H H32 0.868567 0.747518 0.646944 0.041 Uiso calc 1 . .
C C33 1.01326(15) 0.6189(2) 0.68198(9) 0.0392(4) Uani d 1 . .
H H33 1.045915 0.674361 0.723202 0.047 Uiso calc 1 . .
C C34 1.07158(13) 0.49624(19) 0.66860(9) 0.0360(4) Uani d 1 . .
H H34 1.144848 0.467935 0.699555 0.043 Uiso calc 1 . .
C C35 1.02162(14) 0.4151(2) 0.60935(9) 0.0357(4) Uani d 1 . .
H H35 1.060225 0.329283 0.600026 0.043 Uiso calc 1 . .
C C36 0.91570(14) 0.45726(18) 0.56318(8) 0.0311(3) Uani d 1 . .
H H36 0.882148 0.399056 0.523150 0.037 Uiso calc 1 . .
C C41 0.07759(12) 0.66077(16) 0.21925(7) 0.0246(3) Uani d 1 . .
C C42 0.00317(14) 0.5884(2) 0.16353(8) 0.0351(4) Uani d 1 . .
H H42 0.031997 0.508328 0.141438 0.042 Uiso calc 1 . .
C C43 -0.11527(15) 0.6366(2) 0.14096(9) 0.0436(4) Uani d 1 . .
H H43 -0.168106 0.590414 0.102388 0.052 Uiso calc 1 . .
C C44 -0.15541(14) 0.7512(2) 0.17459(8) 0.0381(4) Uani d 1 . .
H H44 -0.236026 0.785154 0.160768 0.046 Uiso calc 1 . .
C C45 -0.07246(14) 0.81520(18) 0.22989(8) 0.0301(3) Uani d 1 . .

loop_
_atom_site_aniso_label
_atom_site_aniso_U_11
_atom_site_aniso_U_22
_atom_site_aniso_U_33
_atom_site_aniso_U_12
_atom_site_aniso_U_13
_atom_site_aniso_U_23
S1 0.02827(19) 0.03003(19) 0.01785(17) 0.00664(13) -0.00435(13) -0.00146(12)
Cl45 0.0306(2) 0.0551(3) 0.0417(2) 0.01582(17) -0.00630(16) -0.01175(18)
N2 0.0193(6) 0.0273(6) 0.0187(5) 0.0009(4) -0.0045(4) 0.0002(4)
N3 0.0184(6) 0.0281(6) 0.0179(5) 0.0013(5) -0.0026(4) 0.0004(5)
N15 0.0209(6) 0.0364(7) 0.0199(6) 0.0023(5) -0.0044(5) -0.0052(5)
N21 0.0236(6) 0.0266(6) 0.0210(6) 0.0022(5) -0.0069(5) -0.0034(5)
N24 0.0198(6) 0.0327(6) 0.0198(6) -0.0006(5) -0.0046(4) -0.0004(5)
N46 0.0206(6) 0.0334(6) 0.0210(6) 0.0010(5) -0.0007(4) 0.0032(5)
C1 0.0231(7) 0.0234(7) 0.0174(6) -0.0001(5) -0.0034(5) 0.0036(5)
C4 0.0204(6) 0.0277(7) 0.0168(6) -0.0022(5) -0.0005(5) 0.0026(5)
C22 0.0394(9) 0.0300(8) 0.0400(9) 0.0068(7) -0.0228(7) -0.0106(7)
C23 0.0320(8) 0.0428(9) 0.0263(7) 0.0123(7) -0.0128(6) -0.0109(7)
C25 0.0208(7) 0.0357(8) 0.0273(7) 0.0033(6) -0.0053(6) -0.0069(6)
C26 0.0212(7) 0.0444(9) 0.0210(7) 0.0017(6) -0.0038(5) -0.0055(6)
C31 0.0183(6) 0.0329(7) 0.0211(6) -0.0036(5) -0.0007(5) 0.0055(6)
C32 0.0279(8) 0.0383(9) 0.0304(8) 0.0001(6) -0.0077(6) -0.0017(7)
C33 0.0306(8) 0.0462(10) 0.0328(8) -0.0074(7) -0.0124(7) 0.0014(7)
C34 0.0193(7) 0.0478(9) 0.0357(8) -0.0032(6) -0.0066(6) 0.0134(7)
C35 0.0264(8) 0.0447(9) 0.0337(8) 0.0069(7) 0.0008(6) 0.0086(7)
C36 0.0262(7) 0.0396(8) 0.0248(7) 0.0018(6) -0.0011(6) 0.0022(6)
C41 0.0198(7) 0.0359(8) 0.0166(6) 0.0000(6) -0.0002(5) 0.0027(5)
C42 0.0240(7) 0.0561(10) 0.0214(7) 0.0053(7) -0.0041(6) -0.0093(7)
C43 0.0268(8) 0.0736(13) 0.0242(8) 0.0071(8) -0.0089(6) -0.0137(8)
C44 0.0219(7) 0.0629(11) 0.0254(7) 0.0089(7) -0.0049(6) -0.0021(7)
C45 0.0242(7) 0.0411(8) 0.0230(7) 0.0060(6) 0.0004(6) 0.0011(6)

loop_
_atom_type_symbol
_atom_type_description
_atom_type_scat_dispersion_real
_atom_type_scat_dispersion_imag
_atom_type_scat_source
C C 0.0181 0.0091 'International Tables Vol C Tables 4.2.6.8 and 6.1.1.4'
H H 0.0000 0.0000 'International Tables Vol C Tables 4.2.6.8 and 6.1.1.4'
N N 0.0311 0.0180 'International Tables Vol C Tables 4.2.6.8 and 6.1.1.4'
S S 0.3331 0.5567 'International Tables Vol C Tables 4.2.6.8 and 6.1.1.4'
Cl Cl 0.3639 0.7018 'International Tables Vol C Tables 4.2.6.8 and 6.1.1.4'

loop_
_geom_angle_atom_site_label_1
_geom_angle_atom_site_label_2
_geom_angle_atom_site_label_3
_geom_angle_site_symmetry_1
_geom_angle_site_symmetry_3
_geom_angle
C1 N2 N3 . . 110.99(11)
C4 N3 N2 . . 121.71(12)
C4 N3 H3 . . 120.0(13)
N2 N3 H3 . . 118.3(13)
C4 N15 H15A . . 119.0(12)
C4 N15 H15B . . 122.2(12)
H15A N15 H15B . . 118.5(17)
C1 N21 C22 . . 121.48(12)
C1 N21 C26 . . 121.57(11)
C22 N21 C26 . . 112.27(12)
C31 N24 C23 . . 116.36(11)
C31 N24 C25 . . 117.26(12)
C23 N24 C25 . . 110.04(11)
C45 N46 C41 . . 117.28(13)
N2 C1 N21 . . 115.25(12)
N2 C1 S1 . . 124.81(10)
N21 C1 S1 . . 119.92(10)
N3 C4 N15 . . 121.30(13)
N3 C4 C41 . . 116.24(13)
N15 C4 C41 . . 122.46(12)
N21 C22 C23 . . 110.58(13)
N21 C22 H22A . . 109.5
C23 C22 H22A . . 109.5
N21 C22 H22B . . 109.5
C23 C22 H22B . . 109.5
H22A C22 H22B . . 108.1
N24 C23 C22 . . 110.78(14)
N24 C23 H23A . . 109.5
C22 C23 H23A . . 109.5
N24 C23 H23B . . 109.5
C22 C23 H23B . . 109.5
H23A C23 H23B . . 108.1
N24 C25 C26 . . 111.84(12)
N24 C25 H25A . . 109.2
C26 C25 H25A . . 109.2
N24 C25 H25B . . 109.2
C26 C25 H25B . . 109.2
H25A C25 H25B . . 107.9
N21 C26 C25 . . 111.18(12)
N21 C26 H26A . . 109.4
C25 C26 H26A . . 109.4
N21 C26 H26B . . 109.4
C25 C26 H26B . . 109.4
H26A C26 H26B . . 108.0
C36 C31 C32 . . 117.45(13)
C36 C31 N24 . . 121.86(13)
C32 C31 N24 . . 120.59(14)
C33 C32 C31 . . 120.72(16)
C33 C32 H32 . . 119.6
C31 C32 H32 . . 119.6
C34 C33 C32 . . 121.17(16)
C34 C33 H33 . . 119.4
C32 C33 H33 . . 119.4
C33 C34 C35 . . 118.73(14)
C33 C34 H34 . . 120.6
C35 C34 H34 . . 120.6
C34 C35 C36 . . 120.91(16)
C34 C35 H35 . . 119.5
C36 C35 H35 . . 119.5
C35 C36 C31 . . 120.94(15)
C35 C36 H36 . . 119.5
C31 C36 H36 . . 119.5
N46 C41 C42 . . 122.89(13)
N46 C41 C4 . . 114.09(12)
C42 C41 C4 . . 123.01(14)
C41 C42 C43 . . 117.97(15)
C41 C42 H42 . . 121.0
C43 C42 H42 . . 121.0
C44 C43 C42 . . 119.90(15)
C44 C43 H43 . . 120.1
C42 C43 H43 . . 120.1
C43 C44 C45 . . 116.93(14)
C43 C44 H44 . . 121.5
C45 C44 H44 . . 121.5
N46 C45 C44 . . 125.00(15)
N46 C45 Cl45 . . 115.09(12)
C44 C45 Cl45 . . 119.91(12)

loop_
_geom_bond_atom_site_label_1
_geom_bond_atom_site_label_2
_geom_bond_site_symmetry_2
_geom_bond_distance
S1 C1 . 1.7312(15)
Cl45 C45 . 1.7400(16)
N2 C1 . 1.3348(18)
N2 N3 . 1.3776(16)
N3 C4 . 1.3053(18)
N3 H3 . 0.86(2)
N15 C4 . 1.3248(19)
N15 H15A . 0.87(2)
N15 H15B . 0.84(2)
N21 C1 . 1.3694(17)
N21 C22 . 1.4549(18)
N21 C26 . 1.4550(19)
N24 C31 . 1.4179(17)
N24 C23 . 1.464(2)
N24 C25 . 1.4671(18)
N46 C45 . 1.3153(19)
N46 C41 . 1.344(2)
C4 C41 . 1.4835(19)
C22 C23 . 1.513(2)
C22 H22A . 0.9900
C22 H22B . 0.9900
C23 H23A . 0.9900
C23 H23B . 0.9900
C25 C26 . 1.517(2)
C25 H25A . 0.9900
C25 H25B . 0.9900
C26 H26A . 0.9900
C26 H26B . 0.9900
C31 C36 . 1.396(2)
C31 C32 . 1.402(2)
C32 C33 . 1.387(2)
C32 H32 . 0.9500
C33 C34 . 1.376(3)
C33 H33 . 0.9500
C34 C35 . 1.380(2)
C34 H34 . 0.9500
C35 C36 . 1.389(2)
C35 H35 . 0.9500
C36 H36 . 0.9500
C41 C42 . 1.388(2)
C42 C43 . 1.395(2)
C42 H42 . 0.9500
C43 C44 . 1.374(3)
C43 H43 . 0.9500
C44 C45 . 1.393(2)
C44 H44 . 0.9500

loop_
_geom_hbond_atom_site_label_D
_geom_hbond_atom_site_label_H
_geom_hbond_atom_site_label_A
_geom_hbond_site_symmetry_A
_geom_hbond_distance_DH
_geom_hbond_distance_HA
_geom_hbond_distance_DA
_geom_hbond_angle_DHA
_geom_hbond_publ_flag
N3 H3 N46 . 0.86(2) 2.268(19) 2.6255(16) 105.1(15) yes
N15 H15A N2 . 0.87(2) 2.400(19) 2.7181(17) 102.1(14) yes
N15 H15A N46 2_545 0.87(2) 2.53(2) 3.2139(18) 136.6(16) yes

loop_
_geom_torsion_atom_site_label_1
_geom_torsion_atom_site_label_2
_geom_torsion_atom_site_label_3
_geom_torsion_atom_site_label_4
_geom_torsion_site_symmetry_1
_geom_torsion_site_symmetry_2
_geom_torsion_site_symmetry_3
_geom_torsion_site_symmetry_4
_geom_torsion
C1 N2 N3 C4 . . . . 175.29(13)
N3 N2 C1 N21 . . . . 176.84(11)
N3 N2 C1 S1 . . . . -1.58(17)
C22 N21 C1 N2 . . . . 164.24(14)
C26 N21 C1 N2 . . . . 10.4(2)
C22 N21 C1 S1 . . . . -17.3(2)
C26 N21 C1 S1 . . . . -171.12(11)
N2 N3 C4 N15 . . . . 1.9(2)
N2 N3 C4 C41 . . . . -177.15(12)
C1 N21 C22 C23 . . . . 148.23(15)
C26 N21 C22 C23 . . . . -55.7(2)
C31 N24 C23 C22 . . . . 165.91(13)
C25 N24 C23 C22 . . . . -57.64(18)
N21 C22 C23 N24 . . . . 57.7(2)
C31 N24 C25 C26 . . . . -168.17(12)
C23 N24 C25 C26 . . . . 55.81(17)
C1 N21 C26 C25 . . . . -150.32(13)
C22 N21 C26 C25 . . . . 53.63(18)
N24 C25 C26 N21 . . . . -53.68(17)
C23 N24 C31 C36 . . . . 148.46(15)
C25 N24 C31 C36 . . . . 15.2(2)
C23 N24 C31 C32 . . . . -35.2(2)
C25 N24 C31 C32 . . . . -168.47(14)
C36 C31 C32 C33 . . . . 2.7(2)
N24 C31 C32 C33 . . . . -173.84(15)
C31 C32 C33 C34 . . . . -0.6(3)
C32 C33 C34 C35 . . . . -1.4(3)
C33 C34 C35 C36 . . . . 1.2(3)
C34 C35 C36 C31 . . . . 1.0(2)
C32 C31 C36 C35 . . . . -2.9(2)
N24 C31 C36 C35 . . . . 173.57(14)
C45 N46 C41 C42 . . . . 2.0(2)
C45 N46 C41 C4 . . . . -176.77(13)
N3 C4 C41 N46 . . . . 13.75(18)
N15 C4 C41 N46 . . . . -165.32(13)
N3 C4 C41 C42 . . . . -165.02(14)
N15 C4 C41 C42 . . . . 15.9(2)
N46 C41 C42 C43 . . . . -0.5(3)
C4 C41 C42 C43 . . . . 178.18(15)
C41 C42 C43 C44 . . . . -1.1(3)
C42 C43 C44 C45 . . . . 1.1(3)
C41 N46 C45 C44 . . . . -2.1(2)
C41 N46 C45 Cl45 . . . . 178.16(11)
C43 C44 C45 N46 . . . . 0.6(3)
C43 C44 C45 Cl45 . . . . -179.67(14)

_cod_database_fobs_code 2022361
